data_1517081
loop_
_publ_author_name
'Goldberg, Frederick W.'
'Magnus, Philip'
'Turnbull, Rachel'

_publ_section_title
;
 A mild thermal and acid-catalyzed rearrangement of O-aryl ethers into
 ortho-hydroxy arenes.
;
_journal_issue 20
_journal_name_full 'Organic letters'
_journal_page_first 4531
_journal_page_last 4534
_journal_paper_doi 10.1021/ol051943+
_journal_volume 7
_journal_year 2005
_chemical_formula_sum 'C21 H16 Br N O2'
_chemical_formula_weight 394.26
_chemical_name_systematic
; 
 ? 
;
_space_group_IT_number 2
_symmetry_cell_setting triclinic
_symmetry_space_group_name_Hall '-P 1'
_symmetry_space_group_name_H-M 'P -1'
_atom_sites_solution_hydrogens geom
_atom_sites_solution_primary direct
_atom_sites_solution_secondary difmap
_audit_creation_method SHELXL-97
_cell_angle_alpha 83.604(1)
_cell_angle_beta 84.093(1)
_cell_angle_gamma 65.322(1)
_cell_formula_units_Z 4
_cell_length_a 11.8347(2)
_cell_length_b 12.6758(2)
_cell_length_c 12.9917(2)
_cell_measurement_reflns_used 5855
_cell_measurement_temperature 153(2)
_cell_measurement_theta_max 27.5
_cell_measurement_theta_min 3
_cell_volume 1756.48(5)
_computing_cell_refinement 'Collect software, Nonius B.V. 1998'
_computing_data_collection 'Collect software, Nonius B.V. 1998'
_computing_data_reduction
;
DENZO and Scalepack (Otwinoski and Minor, 1997)
;
_computing_molecular_graphics 'XP SHELXTL/PC, Siemens Analytical'
_computing_structure_refinement 'XL SHELXTL/PC, Siemens Analytical'
_computing_structure_solution
;

SIR97 - Altomare A., Burla M.C., Camalli M., Cascarano G.L., Giacovazzo C., 
Guagliardi A., Moliterni A.G.G., Polidori G.,Spagna R.
;
_diffrn_ambient_temperature 153(2)
_diffrn_measured_fraction_theta_full 0.983
_diffrn_measured_fraction_theta_max 0.983
_diffrn_measurement_device_type 'Nonius Kappa CCD'
_diffrn_measurement_method \w-scans
_diffrn_radiation_monochromator graphite
_diffrn_radiation_source 'fine-focus sealed tube'
_diffrn_radiation_type MoK\a
_diffrn_radiation_wavelength 0.71073
_diffrn_reflns_av_R_equivalents 0.0450
_diffrn_reflns_av_sigmaI/netI 0.0513
_diffrn_reflns_limit_h_max 15
_diffrn_reflns_limit_h_min -13
_diffrn_reflns_limit_k_max 16
_diffrn_reflns_limit_k_min -16
_diffrn_reflns_limit_l_max 16
_diffrn_reflns_limit_l_min -15
_diffrn_reflns_number 23311
_diffrn_reflns_theta_full 27.46
_diffrn_reflns_theta_max 27.46
_diffrn_reflns_theta_min 3.08
_exptl_absorpt_coefficient_mu 2.354
_exptl_absorpt_correction_T_max 0.731
_exptl_absorpt_correction_T_min 0.467
_exptl_absorpt_correction_type gaussian
_exptl_absorpt_process_details 'Xprep SHELXTL/PC, Siemens Analytical'
_exptl_crystal_colour colorless
_exptl_crystal_density_diffrn 1.491
_exptl_crystal_density_method 'not measured'
_exptl_crystal_description plates
_exptl_crystal_F_000 800
_exptl_crystal_size_max 0.32
_exptl_crystal_size_mid 0.31
_exptl_crystal_size_min 0.14
_refine_diff_density_max 0.632
_refine_diff_density_min -0.761
_refine_diff_density_rms 0.078
_refine_ls_extinction_coef 0.0025(5)
_refine_ls_extinction_expression Fc^*^=kFc[1+0.001xFc^2^\l^3^/sin(2\q)]^-1/4^
_refine_ls_extinction_method SHELXL
_refine_ls_goodness_of_fit_ref 1.008
_refine_ls_hydrogen_treatment mixed
_refine_ls_matrix_type full
_refine_ls_number_parameters 452
_refine_ls_number_reflns 7908
_refine_ls_number_restraints 0
_refine_ls_restrained_S_all 1.008
_refine_ls_R_factor_all 0.0675
_refine_ls_R_factor_gt 0.0416
_refine_ls_shift/su_max 0.007
_refine_ls_shift/su_mean 0.000
_refine_ls_structure_factor_coef Fsqd
_refine_ls_weighting_details 'calc w=1/[\s^2^(Fo^2^)+(0.0394P)^2^+2.4485P] where P=(Fo^2^+2Fc^2^)/3'
_refine_ls_weighting_scheme calc
_refine_ls_wR_factor_gt 0.0954
_refine_ls_wR_factor_ref 0.1073
_reflns_number_gt 5884
_reflns_number_total 7908
_reflns_threshold_expression >2sigma(I)
_cod_data_source_file ol051943%2Bsi20050811_043406.cif
_cod_data_source_block bromo_13
_cod_depositor_comments
;
The following automatic conversions were performed:

'_symmetry_cell_setting' value 'Triclinic' changed to 'triclinic'
according to
/usr/data/users/saulius/automatic-downloads/retrospective/ACS/lib/dictionaries/cif_core.dic
dictionary named 'cif_core.dic' version 2.4.2 from
2011-04-26.

'_exptl_absorpt_correction_type' value 'Gaussian'
changed to 'gaussian' according to
/usr/data/users/saulius/automatic-downloads/retrospective/ACS/lib/dictionaries/cif_core.dic
dictionary named 'cif_core.dic' version 2.4.2 from 2011-04-26.

Automatic conversion script
Id: cif_fix_values 2281 2013-09-26 08:29:07Z andrius 
;
_cod_original_sg_symbol_H-M P-1
_cod_database_code 1517081

loop_
_symmetry_equiv_pos_as_xyz
'x, y, z'
'-x, -y, -z'

loop_
_atom_site_label
_atom_site_type_symbol
_atom_site_fract_x
_atom_site_fract_y
_atom_site_fract_z
_atom_site_U_iso_or_equiv
_atom_site_adp_type
_atom_site_occupancy
_atom_site_symmetry_multiplicity
_atom_site_calc_flag
_atom_site_refinement_flags
Br1 Br 0.25612(3) 0.49746(3) 0.80827(3) 0.03798(11) Uani 1 1 d .
N1 N 0.5461(2) 0.3906(2) 0.71977(19) 0.0268(5) Uani 1 1 d .
H1N H 0.4887 0.4139 0.6721 0.032 Uiso 1 1 d R
C2 C 0.6699(3) 0.3554(3) 0.6968(2) 0.0279(6) Uani 1 1 d .
C3 C 0.7369(3) 0.3230(3) 0.7991(2) 0.0263(6) Uani 1 1 d .
C4 C 0.6278(3) 0.3435(2) 0.8788(2) 0.0265(6) Uani 1 1 d .
C5 C 0.6224(3) 0.3317(3) 0.9862(2) 0.0305(7) Uani 1 1 d .
H5 H 0.6974 0.3026 1.0227 0.037 Uiso 1 1 d R
C6 C 0.5065(3) 0.3623(3) 1.0400(3) 0.0337(7) Uani 1 1 d .
H6 H 0.5019 0.3515 1.1144 0.040 Uiso 1 1 d R
C7 C 0.3975(3) 0.4077(3) 0.9881(3) 0.0314(7) Uani 1 1 d .
H7 H 0.3182 0.4290 1.0262 0.038 Uiso 1 1 d R
C8 C 0.4032(3) 0.4225(2) 0.8810(2) 0.0274(6) Uani 1 1 d .
C9 C 0.5185(3) 0.3867(2) 0.8269(2) 0.0249(6) Uani 1 1 d .
O10 O 0.7200(2) 0.3505(2) 0.60967(17) 0.0386(5) Uani 1 1 d .
C11 C 0.8351(3) 0.1965(3) 0.7995(2) 0.0296(7) Uani 1 1 d .
C12 C 0.9420(3) 0.1684(3) 0.7310(3) 0.0324(7) Uani 1 1 d .
C13 C 1.0383(3) 0.0575(3) 0.7399(3) 0.0410(8) Uani 1 1 d .
H13 H 1.1131 0.0403 0.6959 0.049 Uiso 1 1 d R
C14 C 1.0271(3) -0.0270(3) 0.8112(3) 0.0452(9) Uani 1 1 d .
H14 H 1.0944 -0.1029 0.8163 0.054 Uiso 1 1 d R
C15 C 0.9189(3) -0.0041(3) 0.8735(3) 0.0416(8) Uani 1 1 d .
C16 C 0.8249(3) 0.1086(3) 0.8680(3) 0.0334(7) Uani 1 1 d .
H16 H 0.7513 0.1250 0.9135 0.040 Uiso 1 1 d R
O17 O 0.9575(2) 0.2468(2) 0.65661(18) 0.0405(6) Uani 1 1 d .
H17 H 0.8891 0.2940 0.6443 0.061 Uiso 1 1 d R
C18 C 0.9026(4) -0.0971(3) 0.9486(4) 0.0614(12) Uani 1 1 d .
H18A H 0.9743 -0.1698 0.9442 0.092 Uiso 1 1 d R
H18B H 0.8903 -0.0731 1.0179 0.092 Uiso 1 1 d R
H18C H 0.8304 -0.1065 0.9317 0.092 Uiso 1 1 d R
C19 C 0.7969(3) 0.4076(3) 0.8112(2) 0.0265(6) Uani 1 1 d .
C20 C 0.8940(3) 0.3743(3) 0.8770(3) 0.0339(7) Uani 1 1 d .
H20 H 0.9240 0.2984 0.9131 0.041 Uiso 1 1 d R
C21 C 0.9471(3) 0.4505(3) 0.8906(3) 0.0396(8) Uani 1 1 d .
H21 H 1.0144 0.4266 0.9355 0.048 Uiso 1 1 d R
C22 C 0.9043(3) 0.5600(3) 0.8394(3) 0.0393(8) Uani 1 1 d .
H22 H 0.9423 0.6118 0.8483 0.047 Uiso 1 1 d R
C23 C 0.8070(3) 0.5942(3) 0.7760(3) 0.0376(8) Uani 1 1 d .
H23 H 0.7761 0.6708 0.7412 0.045 Uiso 1 1 d R
C24 C 0.7540(3) 0.5187(3) 0.7616(2) 0.0311(7) Uani 1 1 d .
H24 H 0.6858 0.5430 0.7176 0.037 Uiso 1 1 d R
Br2 Br 0.90063(3) 0.25043(3) 0.37977(3) 0.03986(12) Uani 1 1 d .
N1' N 1.0832(2) 0.34124(18) 0.47555(18) 0.0196(5) Uani 1 1 d .
H1'N H 1.0105 0.3964 0.4542 0.024 Uiso 1 1 d R
C2' C 1.1666(2) 0.3627(2) 0.5222(2) 0.0187(5) Uani 1 1 d .
C3' C 1.2865(2) 0.2480(2) 0.5348(2) 0.0184(5) Uani 1 1 d .
C4' C 1.2420(2) 0.1613(2) 0.5007(2) 0.0181(5) Uani 1 1 d .
C5' C 1.2973(2) 0.0416(2) 0.5043(2) 0.0225(6) Uani 1 1 d .
H5' H 1.3777 -0.0004 0.5319 0.027 Uiso 1 1 d R
C6' C 1.2345(3) -0.0173(2) 0.4682(2) 0.0248(6) Uani 1 1 d .
H6' H 1.2725 -0.1007 0.4700 0.030 Uiso 1 1 d R
C7' C 1.1182(3) 0.0434(2) 0.4287(2) 0.0267(6) Uani 1 1 d .
H7' H 1.0756 0.0023 0.4038 0.032 Uiso 1 1 d R
C8' C 1.0622(2) 0.1640(2) 0.4270(2) 0.0237(6) Uani 1 1 d .
C9' C 1.1240(2) 0.2220(2) 0.4640(2) 0.0183(5) Uani 1 1 d .
O10' O 1.15292(17) 0.45810(15) 0.54809(16) 0.0250(4) Uani 1 1 d .
C11' C 1.3900(2) 0.2619(2) 0.4608(2) 0.0180(5) Uani 1 1 d .
C12' C 1.4376(2) 0.3434(2) 0.4771(2) 0.0207(6) Uani 1 1 d .
C13' C 1.5387(3) 0.3480(2) 0.4160(2) 0.0246(6) Uani 1 1 d .
H13' H 1.5737 0.4004 0.4303 0.030 Uiso 1 1 d R
C14' C 1.5895(3) 0.2768(2) 0.3349(2) 0.0256(6) Uani 1 1 d .
H14' H 1.6587 0.2815 0.2921 0.031 Uiso 1 1 d R
C15' C 1.5420(2) 0.1992(2) 0.3133(2) 0.0235(6) Uani 1 1 d .
C16' C 1.4428(2) 0.1933(2) 0.3772(2) 0.0208(6) Uani 1 1 d .
H16' H 1.4087 0.1402 0.3629 0.025 Uiso 1 1 d R
O17' O 1.39138(17) 0.41669(16) 0.55620(15) 0.0243(4) Uani 1 1 d .
H17' H 1.3175 0.4393 0.5669 0.036 Uiso 1 1 d R
C18' C 1.5984(3) 0.1190(3) 0.2265(3) 0.0344(7) Uani 1 1 d .
H18D H 1.6660 0.1337 0.1907 0.052 Uiso 1 1 d R
H18E H 1.6285 0.0393 0.2541 0.052 Uiso 1 1 d R
H18F H 1.5355 0.1338 0.1791 0.052 Uiso 1 1 d R
C19' C 1.3221(2) 0.2180(2) 0.6476(2) 0.0214(6) Uani 1 1 d .
C20' C 1.4464(3) 0.1662(2) 0.6722(2) 0.0266(6) Uani 1 1 d .
H20' H 1.5110 0.1499 0.6175 0.032 Uiso 1 1 d R
C21' C 1.4778(3) 0.1364(3) 0.7747(3) 0.0352(7) Uani 1 1 d .
H21' H 1.5638 0.1024 0.7907 0.042 Uiso 1 1 d R
C22' C 1.3857(3) 0.1569(3) 0.8534(3) 0.0389(8) Uani 1 1 d .
H22' H 1.4076 0.1369 0.9243 0.047 Uiso 1 1 d R
C23' C 1.2623(3) 0.2064(3) 0.8295(3) 0.0390(8) Uani 1 1 d .
H23' H 1.1984 0.2192 0.8845 0.047 Uiso 1 1 d R
C24' C 1.2300(3) 0.2371(3) 0.7274(2) 0.0299(7) Uani 1 1 d .
H24' H 1.1440 0.2709 0.7114 0.036 Uiso 1 1 d R

loop_
_atom_site_aniso_label
_atom_site_aniso_U_11
_atom_site_aniso_U_22
_atom_site_aniso_U_33
_atom_site_aniso_U_23
_atom_site_aniso_U_13
_atom_site_aniso_U_12
Br1 0.02277(17) 0.0458(2) 0.0431(2) -0.00645(15) -0.00372(13) -0.01074(14)
N1 0.0236(12) 0.0344(13) 0.0230(14) -0.0014(10) -0.0041(10) -0.0120(11)
C2 0.0251(15) 0.0347(16) 0.0238(17) -0.0033(13) -0.0025(12) -0.0118(13)
C3 0.0223(14) 0.0342(16) 0.0209(16) -0.0027(12) -0.0020(11) -0.0099(12)
C4 0.0231(14) 0.0274(15) 0.0271(17) -0.0025(12) -0.0021(12) -0.0082(12)
C5 0.0313(16) 0.0307(16) 0.0252(17) -0.0016(13) -0.0024(13) -0.0085(13)
C6 0.0399(18) 0.0350(17) 0.0244(17) -0.0027(13) 0.0011(14) -0.0143(14)
C7 0.0313(16) 0.0312(16) 0.0321(19) -0.0065(13) 0.0077(13) -0.0143(13)
C8 0.0243(14) 0.0272(15) 0.0318(18) -0.0046(12) -0.0019(12) -0.0110(12)
C9 0.0261(14) 0.0262(14) 0.0243(16) -0.0039(12) -0.0014(12) -0.0121(12)
O10 0.0302(11) 0.0605(15) 0.0235(13) -0.0037(11) -0.0008(9) -0.0170(11)
C11 0.0250(15) 0.0335(16) 0.0288(17) -0.0081(13) -0.0053(12) -0.0084(13)
C12 0.0247(15) 0.0393(17) 0.0341(19) -0.0103(14) -0.0044(13) -0.0115(13)
C13 0.0293(17) 0.046(2) 0.045(2) -0.0197(17) -0.0014(15) -0.0095(15)
C14 0.0383(19) 0.0360(19) 0.054(2) -0.0179(17) -0.0108(17) -0.0024(15)
C15 0.045(2) 0.0338(18) 0.045(2) -0.0007(15) -0.0139(17) -0.0130(16)
C16 0.0342(17) 0.0332(17) 0.0313(19) -0.0028(14) -0.0055(14) -0.0114(14)
O17 0.0285(11) 0.0541(15) 0.0349(14) -0.0040(11) 0.0035(10) -0.0142(11)
C18 0.071(3) 0.039(2) 0.070(3) 0.011(2) -0.019(2) -0.020(2)
C19 0.0220(14) 0.0333(16) 0.0233(16) -0.0050(12) 0.0000(11) -0.0100(12)
C20 0.0312(16) 0.0317(16) 0.0342(19) -0.0036(14) -0.0087(14) -0.0066(13)
C21 0.0311(17) 0.0423(19) 0.046(2) -0.0089(16) -0.0124(15) -0.0120(15)
C22 0.0313(17) 0.046(2) 0.045(2) -0.0092(16) -0.0003(15) -0.0189(15)
C23 0.0386(18) 0.0406(18) 0.034(2) 0.0011(15) 0.0006(15) -0.0179(15)
C24 0.0323(16) 0.0374(17) 0.0238(17) 0.0044(13) -0.0045(13) -0.0156(14)
Br2 0.02102(16) 0.03535(19) 0.0622(3) -0.01796(16) -0.01636(14) -0.00404(13)
N1' 0.0145(10) 0.0160(11) 0.0267(13) -0.0025(9) -0.0052(9) -0.0036(9)
C2' 0.0140(12) 0.0198(13) 0.0211(15) -0.0010(11) -0.0008(10) -0.0059(10)
C3' 0.0130(12) 0.0164(12) 0.0252(15) -0.0021(10) -0.0031(10) -0.0050(10)
C4' 0.0165(12) 0.0174(12) 0.0200(14) -0.0024(10) -0.0011(10) -0.0064(10)
C5' 0.0182(13) 0.0201(13) 0.0266(16) -0.0012(11) -0.0011(11) -0.0056(11)
C6' 0.0247(14) 0.0175(13) 0.0321(17) -0.0050(12) 0.0021(12) -0.0086(11)
C7' 0.0237(14) 0.0259(15) 0.0350(18) -0.0092(12) 0.0002(12) -0.0135(12)
C8' 0.0163(13) 0.0256(14) 0.0292(17) -0.0073(12) -0.0015(11) -0.0074(11)
C9' 0.0149(12) 0.0183(12) 0.0198(14) -0.0021(10) 0.0003(10) -0.0052(10)
O10' 0.0194(9) 0.0178(9) 0.0371(12) -0.0070(8) -0.0068(8) -0.0046(8)
C11' 0.0136(12) 0.0159(12) 0.0222(15) 0.0020(10) -0.0056(10) -0.0037(10)
C12' 0.0197(13) 0.0181(13) 0.0240(15) -0.0002(11) -0.0079(11) -0.0064(11)
C13' 0.0246(14) 0.0232(14) 0.0306(17) 0.0033(12) -0.0076(12) -0.0143(12)
C14' 0.0205(13) 0.0278(15) 0.0279(17) 0.0033(12) -0.0017(12) -0.0105(12)
C15' 0.0203(13) 0.0198(13) 0.0279(16) 0.0020(11) -0.0020(11) -0.0065(11)
C16' 0.0196(13) 0.0159(12) 0.0262(16) 0.0009(11) -0.0056(11) -0.0062(11)
O17' 0.0214(10) 0.0250(10) 0.0296(12) -0.0058(8) -0.0039(8) -0.0111(8)
C18' 0.0348(17) 0.0307(16) 0.0349(19) -0.0072(14) 0.0085(14) -0.0120(14)
C19' 0.0224(13) 0.0169(13) 0.0256(16) -0.0012(11) -0.0037(11) -0.0083(11)
C20' 0.0235(14) 0.0269(15) 0.0289(17) 0.0025(12) -0.0051(12) -0.0101(12)
C21' 0.0363(17) 0.0335(17) 0.038(2) 0.0057(14) -0.0171(15) -0.0154(14)
C22' 0.057(2) 0.0354(18) 0.0261(18) 0.0031(14) -0.0137(16) -0.0194(16)
C23' 0.047(2) 0.0367(18) 0.0295(19) -0.0030(14) 0.0062(15) -0.0147(16)
C24' 0.0259(15) 0.0317(16) 0.0295(18) -0.0033(13) -0.0016(13) -0.0092(13)

loop_
_atom_type_symbol
_atom_type_description
_atom_type_scat_dispersion_real
_atom_type_scat_dispersion_imag
_atom_type_scat_source
C C 0.0033 0.0016 'International Tables Vol C Tables 4.2.6.8 and 6.1.1.4'
H H 0.0000 0.0000 'International Tables Vol C Tables 4.2.6.8 and 6.1.1.4'
N N 0.0061 0.0033 'International Tables Vol C Tables 4.2.6.8 and 6.1.1.4'
O O 0.0106 0.0060 'International Tables Vol C Tables 4.2.6.8 and 6.1.1.4'
Br Br -0.2901 2.4595 'International Tables Vol C Tables 4.2.6.8 and 6.1.1.4'

loop_
_geom_angle_atom_site_label_1
_geom_angle_atom_site_label_2
_geom_angle_atom_site_label_3
_geom_angle
C2 N1 C9 111.4(2)
C2 N1 H1N 124.3
C9 N1 H1N 124.3
O10 C2 N1 125.4(3)
O10 C2 C3 125.7(3)
N1 C2 C3 108.8(2)
C4 C3 C11 114.9(3)
C4 C3 C19 109.7(2)
C11 C3 C19 111.2(2)
C4 C3 C2 101.1(2)
C11 C3 C2 109.2(2)
C19 C3 C2 110.3(2)
C5 C4 C9 119.9(3)
C5 C4 C3 131.4(3)
C9 C4 C3 108.6(3)
C4 C5 C6 118.7(3)
C4 C5 H5 120.4
C6 C5 H5 120.8
C7 C6 C5 121.2(3)
C7 C6 H6 119.3
C5 C6 H6 119.4
C8 C7 C6 119.8(3)
C8 C7 H7 119.9
C6 C7 H7 120.3
C7 C8 C9 119.2(3)
C7 C8 Br1 120.8(2)
C9 C8 Br1 119.9(2)
C8 C9 C4 121.0(3)
C8 C9 N1 128.9(3)
C4 C9 N1 110.1(2)
C16 C11 C12 118.0(3)
C16 C11 C3 122.3(3)
C12 C11 C3 119.6(3)
O17 C12 C13 117.6(3)
O17 C12 C11 122.6(3)
C13 C12 C11 119.8(3)
C14 C13 C12 120.6(3)
C14 C13 H13 119.9
C12 C13 H13 119.4
C13 C14 C15 120.5(3)
C13 C14 H14 119.5
C15 C14 H14 119.9
C14 C15 C16 118.7(3)
C14 C15 C18 121.3(3)
C16 C15 C18 120.0(4)
C11 C16 C15 122.0(3)
C11 C16 H16 119.5
C15 C16 H16 118.4
C12 O17 H17 106.3
C15 C18 H18A 110.9
C15 C18 H18B 109.2
H18A C18 H18B 109.5
C15 C18 H18C 108.3
H18A C18 H18C 109.5
H18B C18 H18C 109.5
C24 C19 C20 118.4(3)
C24 C19 C3 121.9(3)
C20 C19 C3 119.6(3)
C21 C20 C19 120.4(3)
C21 C20 H20 120.0
C19 C20 H20 119.7
C22 C21 C20 120.4(3)
C22 C21 H21 119.8
C20 C21 H21 119.8
C23 C22 C21 119.6(3)
C23 C22 H22 120.5
C21 C22 H22 119.9
C22 C23 C24 120.4(3)
C22 C23 H23 119.8
C24 C23 H23 119.8
C23 C24 C19 120.9(3)
C23 C24 H24 120.2
C19 C24 H24 118.9
C2' N1' C9' 111.4(2)
C2' N1' H1'N 124.3
C9' N1' H1'N 124.3
O10' C2' N1' 125.9(2)
O10' C2' C3' 125.1(2)
N1' C2' C3' 109.0(2)
C4' C3' C19' 110.6(2)
C4' C3' C11' 112.8(2)
C19' C3' C11' 112.9(2)
C4' C3' C2' 100.3(2)
C19' C3' C2' 111.9(2)
C11' C3' C2' 107.7(2)
C5' C4' C9' 120.3(2)
C5' C4' C3' 130.9(2)
C9' C4' C3' 108.8(2)
C4' C5' C6' 119.0(3)
C4' C5' H5' 120.2
C6' C5' H5' 120.8
C7' C6' C5' 120.7(2)
C7' C6' H6' 119.6
C5' C6' H6' 119.7
C6' C7' C8' 119.9(3)
C6' C7' H7' 120.3
C8' C7' H7' 119.8
C9' C8' C7' 119.3(2)
C9' C8' Br2 119.2(2)
C7' C8' Br2 121.5(2)
C8' C9' C4' 120.8(2)
C8' C9' N1' 129.2(2)
C4' C9' N1' 109.9(2)
C16' C11' C12' 117.4(2)
C16' C11' C3' 122.0(2)
C12' C11' C3' 120.6(2)
O17' C12' C13' 117.1(2)
O17' C12' C11' 122.4(2)
C13' C12' C11' 120.4(2)
C14' C13' C12' 120.1(3)
C14' C13' H13' 120.1
C12' C13' H13' 119.8
C13' C14' C15' 121.4(3)
C13' C14' H14' 119.6
C15' C14' H14' 119.0
C14' C15' C16' 117.8(3)
C14' C15' C18' 122.0(3)
C16' C15' C18' 120.2(3)
C15' C16' C11' 122.9(2)
C15' C16' H16' 118.7
C11' C16' H16' 118.5
C12' O17' H17' 112.9
C15' C18' H18D 109.5
C15' C18' H18E 110.1
H18D C18' H18E 109.5
C15' C18' H18F 108.8
H18D C18' H18F 109.5
H18E C18' H18F 109.5
C24' C19' C20' 118.8(3)
C24' C19' C3' 120.0(2)
C20' C19' C3' 121.2(3)
C21' C20' C19' 120.8(3)
C21' C20' H20' 119.7
C19' C20' H20' 119.5
C22' C21' C20' 120.0(3)
C22' C21' H21' 120.0
C20' C21' H21' 120.0
C21' C22' C23' 119.5(3)
C21' C22' H22' 119.9
C23' C22' H22' 120.6
C22' C23' C24' 120.9(3)
C22' C23' H23' 119.3
C24' C23' H23' 119.8
C23' C24' C19' 120.0(3)
C23' C24' H24' 120.4
C19' C24' H24' 119.6

loop_
_geom_bond_atom_site_label_1
_geom_bond_atom_site_label_2
_geom_bond_distance
Br1 C8 1.893(3)
N1 C2 1.352(4)
N1 C9 1.396(4)
N1 H1N 0.9000
C2 O10 1.218(4)
C2 C3 1.545(4)
C3 C4 1.521(4)
C3 C11 1.537(4)
C3 C19 1.542(4)
C4 C5 1.384(4)
C4 C9 1.391(4)
C5 C6 1.393(4)
C5 H5 0.9601
C6 C7 1.387(5)
C6 H6 0.9600
C7 C8 1.382(5)
C7 H7 0.9600
C8 C9 1.385(4)
C11 C16 1.385(5)
C11 C12 1.407(4)
C12 O17 1.362(4)
C12 C13 1.393(5)
C13 C14 1.377(5)
C13 H13 0.9599
C14 C15 1.381(5)
C14 H14 0.9600
C15 C16 1.396(5)
C15 C18 1.508(5)
C16 H16 0.9600
O17 H17 0.8000
C18 H18A 0.9600
C18 H18B 0.9600
C18 H18C 0.9601
C19 C24 1.387(4)
C19 C20 1.395(4)
C20 C21 1.387(5)
C20 H20 0.9600
C21 C22 1.380(5)
C21 H21 0.9599
C22 C23 1.375(5)
C22 H22 0.9600
C23 C24 1.381(5)
C23 H23 0.9599
C24 H24 0.9599
Br2 C8' 1.891(3)
N1' C2' 1.341(3)
N1' C9' 1.403(3)
N1' H1'N 0.9000
C2' O10' 1.232(3)
C2' C3' 1.557(3)
C3' C4' 1.525(3)
C3' C19' 1.529(4)
C3' C11' 1.534(4)
C4' C5' 1.376(4)
C4' C9' 1.388(4)
C5' C6' 1.394(4)
C5' H5' 0.9600
C6' C7' 1.386(4)
C6' H6' 0.9599
C7' C8' 1.388(4)
C7' H7' 0.9600
C8' C9' 1.380(4)
C11' C16' 1.394(4)
C11' C12' 1.410(4)
C12' O17' 1.376(3)
C12' C13' 1.385(4)
C13' C14' 1.383(4)
C13' H13' 0.9600
C14' C15' 1.385(4)
C14' H14' 0.9600
C15' C16' 1.390(4)
C15' C18' 1.511(4)
C16' H16' 0.9600
O17' H17' 0.8001
C18' H18D 0.9599
C18' H18E 0.9601
C18' H18F 0.9599
C19' C24' 1.388(4)
C19' C20' 1.393(4)
C20' C21' 1.388(4)
C20' H20' 0.9600
C21' C22' 1.377(5)
C21' H21' 0.9599
C22' C23' 1.381(5)
C22' H22' 0.9600
C23' C24' 1.386(5)
C23' H23' 0.9600
C24' H24' 0.9600

loop_
_geom_hbond_atom_site_label_D
_geom_hbond_atom_site_label_H
_geom_hbond_atom_site_label_A
_geom_hbond_distance_DH
_geom_hbond_distance_HA
_geom_hbond_distance_DA
_geom_hbond_angle_DHA
_geom_hbond_site_symmetry_A
O17 H17 O10 0.80 1.91 2.662(3) 157.2 .
O17' H17' O10' 0.80 1.90 2.658(3) 157.8 .
N1 H1N O17' 0.90 1.98 2.849(3) 162.9 1_455
N1' H1'N O10' 0.90 2.04 2.905(3) 160.7 2_766

loop_
_geom_torsion_atom_site_label_1
_geom_torsion_atom_site_label_2
_geom_torsion_atom_site_label_3
_geom_torsion_atom_site_label_4
_geom_torsion
C9 N1 C2 O10 -179.7(3)
C9 N1 C2 C3 0.1(3)
O10 C2 C3 C4 -178.5(3)
N1 C2 C3 C4 1.7(3)
O10 C2 C3 C11 -57.0(4)
N1 C2 C3 C11 123.2(3)
O10 C2 C3 C19 65.4(4)
N1 C2 C3 C19 -114.4(3)
C11 C3 C4 C5 63.2(4)
C19 C3 C4 C5 -63.0(4)
C2 C3 C4 C5 -179.5(3)
C11 C3 C4 C9 -120.3(3)
C19 C3 C4 C9 113.6(3)
C2 C3 C4 C9 -2.9(3)
C9 C4 C5 C6 0.9(4)
C3 C4 C5 C6 177.1(3)
C4 C5 C6 C7 -2.3(5)
C5 C6 C7 C8 0.4(5)
C6 C7 C8 C9 2.9(4)
C6 C7 C8 Br1 -174.1(2)
C7 C8 C9 C4 -4.4(4)
Br1 C8 C9 C4 172.7(2)
C7 C8 C9 N1 178.3(3)
Br1 C8 C9 N1 -4.7(4)
C5 C4 C9 C8 2.5(4)
C3 C4 C9 C8 -174.6(3)
C5 C4 C9 N1 -179.8(3)
C3 C4 C9 N1 3.2(3)
C2 N1 C9 C8 175.4(3)
C2 N1 C9 C4 -2.1(3)
C4 C3 C11 C16 -0.5(4)
C19 C3 C11 C16 124.9(3)
C2 C3 C11 C16 -113.2(3)
C4 C3 C11 C12 -178.0(3)
C19 C3 C11 C12 -52.6(4)
C2 C3 C11 C12 69.3(3)
C16 C11 C12 O17 176.0(3)
C3 C11 C12 O17 -6.3(4)
C16 C11 C12 C13 -5.7(4)
C3 C11 C12 C13 172.0(3)
O17 C12 C13 C14 -178.0(3)
C11 C12 C13 C14 3.7(5)
C12 C13 C14 C15 1.6(5)
C13 C14 C15 C16 -4.6(5)
C13 C14 C15 C18 177.2(3)
C12 C11 C16 C15 2.7(5)
C3 C11 C16 C15 -174.9(3)
C14 C15 C16 C11 2.4(5)
C18 C15 C16 C11 -179.3(3)
C4 C3 C19 C24 -86.8(3)
C11 C3 C19 C24 145.0(3)
C2 C3 C19 C24 23.7(4)
C4 C3 C19 C20 90.5(3)
C11 C3 C19 C20 -37.7(4)
C2 C3 C19 C20 -158.9(3)
C24 C19 C20 C21 -1.0(5)
C3 C19 C20 C21 -178.5(3)
C19 C20 C21 C22 0.1(5)
C20 C21 C22 C23 1.2(5)
C21 C22 C23 C24 -1.5(5)
C22 C23 C24 C19 0.5(5)
C20 C19 C24 C23 0.8(5)
C3 C19 C24 C23 178.2(3)
C9' N1' C2' O10' -175.4(3)
C9' N1' C2' C3' 6.8(3)
O10' C2' C3' C4' 174.3(3)
N1' C2' C3' C4' -7.9(3)
O10' C2' C3' C19' 57.0(3)
N1' C2' C3' C19' -125.2(2)
O10' C2' C3' C11' -67.6(3)
N1' C2' C3' C11' 110.3(2)
C19' C3' C4' C5' -53.4(4)
C11' C3' C4' C5' 74.1(4)
C2' C3' C4' C5' -171.7(3)
C19' C3' C4' C9' 124.6(2)
C11' C3' C4' C9' -107.9(2)
C2' C3' C4' C9' 6.4(3)
C9' C4' C5' C6' 1.6(4)
C3' C4' C5' C6' 179.4(3)
C4' C5' C6' C7' 0.3(4)
C5' C6' C7' C8' -1.4(5)
C6' C7' C8' C9' 0.6(4)
C6' C7' C8' Br2 -177.1(2)
C7' C8' C9' C4' 1.3(4)
Br2 C8' C9' C4' 179.0(2)
C7' C8' C9' N1' -175.8(3)
Br2 C8' C9' N1' 1.9(4)
C5' C4' C9' C8' -2.4(4)
C3' C4' C9' C8' 179.3(3)
C5' C4' C9' N1' 175.2(2)
C3' C4' C9' N1' -3.0(3)
C2' N1' C9' C8' 174.9(3)
C2' N1' C9' C4' -2.5(3)
C4' C3' C11' C16' -5.3(3)
C19' C3' C11' C16' 121.0(3)
C2' C3' C11' C16' -115.0(3)
C4' C3' C11' C12' 176.5(2)
C19' C3' C11' C12' -57.2(3)
C2' C3' C11' C12' 66.8(3)
C16' C11' C12' O17' 179.1(2)
C3' C11' C12' O17' -2.6(4)
C16' C11' C12' C13' -4.4(4)
C3' C11' C12' C13' 173.9(2)
O17' C12' C13' C14' -179.8(2)
C11' C12' C13' C14' 3.5(4)
C12' C13' C14' C15' -0.5(4)
C13' C14' C15' C16' -1.3(4)
C13' C14' C15' C18' -178.6(3)
C14' C15' C16' C11' 0.2(4)
C18' C15' C16' C11' 177.6(3)
C12' C11' C16' C15' 2.6(4)
C3' C11' C16' C15' -175.7(2)
C4' C3' C19' C24' -72.3(3)
C11' C3' C19' C24' 160.2(2)
C2' C3' C19' C24' 38.6(3)
C4' C3' C19' C20' 104.6(3)
C11' C3' C19' C20' -22.9(3)
C2' C3' C19' C20' -144.5(2)
C24' C19' C20' C21' -1.3(4)
C3' C19' C20' C21' -178.3(3)
C19' C20' C21' C22' 0.7(5)
C20' C21' C22' C23' 0.4(5)
C21' C22' C23' C24' -0.9(5)
C22' C23' C24' C19' 0.2(5)
C20' C19' C24' C23' 0.9(4)
C3' C19' C24' C23' 177.9(3)
